data_7103084
loop_
_publ_author_name
'Taoda, Yoshiyuki'
'Sawabe, Takehiko'
'Endo, Yasuyuki'
'Yamaguchi, Kentaro'
'Fujii, Shinya'
'Kagechika, Hiroyuki'

_publ_section_title
;
 Identification of an intermediate in the deboronation of
 ortho-carborane: an adduct of ortho-carborane with two nucleophiles on
 one boron atom.
;
_journal_issue 17
_journal_name_full 'Chemical communications (Cambridge, England)'
_journal_page_first 2049
_journal_page_last 2051
_journal_paper_doi 10.1039/b716079h
_journal_year 2008
_chemical_formula_moiety 'C12 H21 B10 Br N2'
_chemical_formula_sum 'C12 H21 B10 Br N2'
_chemical_formula_weight 381.32
_chemical_name_systematic
;
?
;
_space_group_IT_number 14
_symmetry_cell_setting monoclinic
_symmetry_space_group_name_Hall '-P 2ybc'
_symmetry_space_group_name_H-M 'P 1 21/c 1'
_atom_sites_solution_hydrogens geom
_atom_sites_solution_primary direct
_atom_sites_solution_secondary difmap
_audit_creation_method SHELXL-97
_cell_angle_alpha 90.00
_cell_angle_beta 90.0980(10)
_cell_angle_gamma 90.00
_cell_formula_units_Z 4
_cell_length_a 14.3278(6)
_cell_length_b 9.9958(4)
_cell_length_c 12.7931(5)
_cell_measurement_reflns_used 5843
_cell_measurement_temperature 120
_cell_measurement_theta_max 28.28
_cell_measurement_theta_min 2.48
_cell_volume 1832.20(13)
_computing_cell_refinement SMART
_computing_data_collection 'SMART (Bruker, 1998)'
_computing_data_reduction 'SAINT (Bruker, 1998)'
_computing_molecular_graphics 'ORTEP-3 for Windows (Farrugia, 1997)'
_computing_publication_material 'SHELXL-97 (Sheldrick, 1997)'
_computing_structure_refinement 'SHELXL-97 (Sheldrick, 1997)'
_computing_structure_solution 'SHELXS-97 (Sheldrick, 1990)'
_diffrn_ambient_temperature 120
_diffrn_measured_fraction_theta_full 1.000
_diffrn_measured_fraction_theta_max 0.948
_diffrn_measurement_device_type 'Bruker SMART 1000 CCD area detector'
_diffrn_measurement_method '\f and \w scans'
_diffrn_radiation_monochromator graphite
_diffrn_radiation_source 'fine-focus sealed tube'
_diffrn_radiation_type MoK\a
_diffrn_radiation_wavelength 0.71073
_diffrn_reflns_av_R_equivalents 0.0293
_diffrn_reflns_av_sigmaI/netI 0.0346
_diffrn_reflns_limit_h_max 18
_diffrn_reflns_limit_h_min -18
_diffrn_reflns_limit_k_max 13
_diffrn_reflns_limit_k_min -9
_diffrn_reflns_limit_l_max 12
_diffrn_reflns_limit_l_min -16
_diffrn_reflns_number 10915
_diffrn_reflns_theta_full 25.00
_diffrn_reflns_theta_max 28.30
_diffrn_reflns_theta_min 1.42
_diffrn_standards_decay_% 0
_diffrn_standards_number 0
_exptl_absorpt_coefficient_mu 2.239
_exptl_absorpt_correction_T_max 0.5531
_exptl_absorpt_correction_T_min 0.4323
_exptl_absorpt_correction_type empirical
_exptl_absorpt_process_details 'SADBS Sheldrick 1996'
_exptl_crystal_colour colourless
_exptl_crystal_density_diffrn 1.382
_exptl_crystal_density_method 'not measured'
_exptl_crystal_description prismatic
_exptl_crystal_F_000 768
_exptl_crystal_size_max 0.45
_exptl_crystal_size_mid 0.45
_exptl_crystal_size_min 0.30
_refine_diff_density_max 0.409
_refine_diff_density_min -0.262
_refine_diff_density_rms 0.054
_refine_ls_extinction_method none
_refine_ls_goodness_of_fit_ref 1.049
_refine_ls_hydrogen_treatment mixed
_refine_ls_matrix_type full
_refine_ls_number_parameters 285
_refine_ls_number_reflns 4316
_refine_ls_number_restraints 0
_refine_ls_restrained_S_all 1.049
_refine_ls_R_factor_all 0.0351
_refine_ls_R_factor_gt 0.0273
_refine_ls_shift/su_max 0.001
_refine_ls_shift/su_mean 0.000
_refine_ls_structure_factor_coef Fsqd
_refine_ls_weighting_details 'calc w=1/[\s^2^(Fo^2^)+(0.0340P)^2^+0.5863P] where P=(Fo^2^+2Fc^2^)/3'
_refine_ls_weighting_scheme calc
_refine_ls_wR_factor_gt 0.0708
_refine_ls_wR_factor_ref 0.0740
_reflns_number_gt 3634
_reflns_number_total 4316
_reflns_threshold_expression I>2\s(I)
_cod_data_source_file b716079h.txt
_cod_data_source_block BP102
_cod_original_sg_symbol_H-M P21/c
_cod_database_code 7103084

loop_
_symmetry_equiv_pos_as_xyz
'x, y, z'
'-x, y+1/2, -z+1/2'
'-x, -y, -z'
'x, -y-1/2, z-1/2'

loop_
_atom_site_label
_atom_site_type_symbol
_atom_site_fract_x
_atom_site_fract_y
_atom_site_fract_z
_atom_site_U_iso_or_equiv
_atom_site_adp_type
_atom_site_occupancy
_atom_site_symmetry_multiplicity
_atom_site_calc_flag
_atom_site_refinement_flags
_atom_site_disorder_assembly
_atom_site_disorder_group
C1 C 0.12847(12) 0.03140(18) 0.17413(13) 0.0248(3) Uani 1 1 d . A .
H1 H 0.1580 0.0951 0.2183 0.030 Uiso 1 1 calc R . .
C2 C 0.05395(13) -0.0399(2) 0.21217(15) 0.0322(4) Uani 1 1 d . . .
H2 H 0.0329 -0.0264 0.2818 0.039 Uiso 1 1 calc R . .
C3 C 0.00990(13) -0.13168(18) 0.14802(16) 0.0321(4) Uani 1 1 d . . .
H3 H -0.0423 -0.1811 0.1724 0.039 Uiso 1 1 calc R . .
C4 C 0.04317(12) -0.15014(17) 0.04780(16) 0.0301(4) Uani 1 1 d . . .
H4 H 0.0142 -0.2130 0.0025 0.036 Uiso 1 1 calc R . .
C5 C 0.11878(12) -0.07653(16) 0.01404(14) 0.0240(3) Uani 1 1 d . A .
H5 H 0.1416 -0.0900 -0.0548 0.029 Uiso 1 1 calc R . .
C6 C 0.38037(12) -0.07613(17) 0.01317(14) 0.0238(3) Uani 1 1 d . A .
H6 H 0.3574 -0.0891 -0.0558 0.029 Uiso 1 1 calc R . .
C7 C 0.45635(12) -0.14976(17) 0.04720(16) 0.0299(4) Uani 1 1 d . . .
H7 H 0.4856 -0.2120 0.0017 0.036 Uiso 1 1 calc R . .
C8 C 0.48936(13) -0.13229(18) 0.14746(17) 0.0325(4) Uani 1 1 d . . .
H8 H 0.5415 -0.1822 0.1718 0.039 Uiso 1 1 calc R . .
C9 C 0.44554(13) -0.0411(2) 0.21207(15) 0.0320(4) Uani 1 1 d . . .
H9 H 0.4668 -0.0281 0.2817 0.038 Uiso 1 1 calc R . .
C10 C 0.37081(12) 0.03073(18) 0.17423(13) 0.0249(3) Uani 1 1 d . A .
H10 H 0.3413 0.0941 0.2186 0.030 Uiso 1 1 calc R . .
C11 C 0.24970(14) 0.53104(17) -0.00920(13) 0.0269(4) Uani 1 1 d . . .
C12 C 0.34400(18) 0.5194(2) 0.06040(16) 0.0408(5) Uani 1 1 d . A .
H11 H 0.4176(17) 0.583(3) 0.0345(18) 0.055(7) Uiso 1 1 d . . .
B1 B 0.24964(13) 0.26552(18) 0.06361(14) 0.0184(3) Uani 1 1 d . . .
H12 H 0.250(2) 0.325(3) -0.018(2) 0.067(8) Uiso 1 1 d . . .
B2 B 0.1867(3) 0.3894(4) -0.0200(3) 0.0212(10) Uani 0.498(6) 1 d P A 1
H13 H 0.144(2) 0.365(4) -0.087(3) 0.016(9) Uiso 0.498(6) 1 d P A 1
B3 B 0.3128(3) 0.3893(4) -0.0200(3) 0.0194(10) Uani 0.502(6) 1 d P A 2
H14 H 0.359(2) 0.361(3) -0.087(3) 0.017(9) Uiso 0.502(6) 1 d P A 2
B4 B 0.34963(13) 0.3625(2) 0.10764(15) 0.0232(4) Uani 1 1 d . A .
H15 H 0.4146(16) 0.316(2) 0.1234(17) 0.036(6) Uiso 1 1 d . . .
B5 B 0.24980(14) 0.34476(18) 0.18977(14) 0.0215(4) Uani 1 1 d . A .
H16 H 0.2467(14) 0.281(2) 0.2611(15) 0.027(5) Uiso 1 1 d . . .
B6 B 0.15047(13) 0.3632(2) 0.10735(15) 0.0232(4) Uani 1 1 d . A .
H17 H 0.0843(16) 0.315(2) 0.1234(17) 0.036(6) Uiso 1 1 d . . .
B7 B 0.15708(19) 0.5193(2) 0.06009(16) 0.0315(5) Uani 1 1 d . A .
H18 H 0.1122(17) 0.568(3) 0.0450(19) 0.050(7) Uiso 1 1 d . . .
B8 B 0.31177(14) 0.49812(19) 0.18971(15) 0.0234(4) Uani 1 1 d . . .
H19 H 0.3508(14) 0.538(2) 0.2590(16) 0.032(5) Uiso 1 1 d . . .
B9 B 0.18866(14) 0.49854(19) 0.18959(15) 0.0233(4) Uani 1 1 d . A .
H20 H 0.1470(14) 0.540(2) 0.2549(16) 0.032(5) Uiso 1 1 d . . .
B10 B 0.25033(16) 0.6110(2) 0.10970(15) 0.0278(4) Uani 1 1 d . A .
H21 H 0.2494(13) 0.718(3) 0.1164(14) 0.042(7) Uiso 1 1 d . . .
B11 B 0.24938(13) 0.09684(18) 0.03325(14) 0.0186(3) Uani 1 1 d . A .
H22 H 0.2468(12) 0.0776(18) -0.0547(13) 0.016(4) Uiso 1 1 d . . .
N1 N 0.16116(9) 0.01410(13) 0.07623(10) 0.0192(3) Uani 1 1 d . . .
N2 N 0.33816(9) 0.01402(13) 0.07624(10) 0.0187(3) Uani 1 1 d . . .
Br1 Br 0.249744(14) 0.653484(17) -0.125902(13) 0.03062(7) Uani 1 1 d . A .

loop_
_atom_site_aniso_label
_atom_site_aniso_U_11
_atom_site_aniso_U_22
_atom_site_aniso_U_33
_atom_site_aniso_U_23
_atom_site_aniso_U_13
_atom_site_aniso_U_12
C1 0.0273(9) 0.0232(8) 0.0239(8) 0.0003(7) -0.0001(6) -0.0040(7)
C2 0.0300(9) 0.0318(10) 0.0347(10) 0.0049(8) 0.0040(8) -0.0045(8)
C3 0.0232(9) 0.0232(9) 0.0500(12) 0.0064(8) -0.0018(8) -0.0041(7)
C4 0.0256(9) 0.0175(8) 0.0473(11) -0.0035(7) -0.0118(8) 0.0000(7)
C5 0.0258(8) 0.0159(8) 0.0302(9) -0.0031(6) -0.0075(7) 0.0046(6)
C6 0.0258(8) 0.0164(8) 0.0293(9) -0.0032(6) 0.0084(7) -0.0039(6)
C7 0.0252(8) 0.0175(8) 0.0470(11) -0.0035(7) 0.0120(8) -0.0004(7)
C8 0.0227(9) 0.0234(9) 0.0513(12) 0.0064(8) 0.0033(8) 0.0044(7)
C9 0.0304(9) 0.0305(10) 0.0350(10) 0.0043(8) -0.0031(8) 0.0048(8)
C10 0.0263(8) 0.0233(9) 0.0250(8) -0.0001(7) 0.0013(7) 0.0026(7)
C11 0.0451(10) 0.0148(8) 0.0208(8) -0.0008(6) 0.0009(7) -0.0008(7)
C12 0.0685(15) 0.0221(10) 0.0319(10) -0.0025(8) 0.0155(10) 0.0015(10)
B1 0.0231(8) 0.0157(8) 0.0164(8) -0.0018(6) -0.0004(7) -0.0005(7)
B2 0.027(2) 0.0176(18) 0.0193(18) -0.0021(13) -0.0025(14) 0.0017(14)
B3 0.024(2) 0.0153(17) 0.0186(18) -0.0015(13) 0.0020(14) -0.0006(14)
B4 0.0211(9) 0.0243(10) 0.0241(9) -0.0064(7) 0.0005(7) 0.0000(7)
B5 0.0289(9) 0.0168(9) 0.0187(8) -0.0025(6) 0.0007(7) -0.0004(8)
B6 0.0211(9) 0.0247(10) 0.0239(9) -0.0060(7) -0.0004(7) -0.0004(7)
B7 0.0558(14) 0.0142(9) 0.0246(10) -0.0013(7) -0.0143(9) 0.0010(9)
B8 0.0276(10) 0.0200(9) 0.0226(9) -0.0052(7) -0.0003(7) -0.0016(8)
B9 0.0280(10) 0.0203(9) 0.0218(9) -0.0063(7) 0.0008(7) 0.0015(8)
B10 0.0452(12) 0.0146(9) 0.0237(10) -0.0044(7) 0.0007(8) 0.0005(8)
B11 0.0227(9) 0.0154(8) 0.0178(8) 0.0009(6) 0.0000(7) 0.0005(7)
N1 0.0201(6) 0.0146(6) 0.0228(7) 0.0002(5) -0.0040(5) 0.0018(5)
N2 0.0207(6) 0.0126(6) 0.0228(7) 0.0001(5) 0.0041(5) -0.0018(5)
Br1 0.05295(13) 0.01682(10) 0.02210(10) 0.00100(6) 0.00037(7) 0.00015(8)

loop_
_atom_type_symbol
_atom_type_description
_atom_type_scat_dispersion_real
_atom_type_scat_dispersion_imag
_atom_type_scat_source
C C 0.0033 0.0016 'International Tables Vol C Tables 4.2.6.8 and 6.1.1.4'
B B 0.0013 0.0007 'International Tables Vol C Tables 4.2.6.8 and 6.1.1.4'
N N 0.0061 0.0033 'International Tables Vol C Tables 4.2.6.8 and 6.1.1.4'
Br Br -0.2901 2.4595 'International Tables Vol C Tables 4.2.6.8 and 6.1.1.4'
H H 0.0000 0.0000 'International Tables Vol C Tables 4.2.6.8 and 6.1.1.4'

loop_
_geom_angle_atom_site_label_1
_geom_angle_atom_site_label_2
_geom_angle_atom_site_label_3
_geom_angle
_geom_angle_site_symmetry_1
_geom_angle_site_symmetry_3
_geom_angle_publ_flag
N1 C1 C2 122.25(16) . . ?
N1 C1 H1 118.9 . . ?
C2 C1 H1 118.9 . . ?
C1 C2 C3 119.23(18) . . ?
C1 C2 H2 120.4 . . ?
C3 C2 H2 120.4 . . ?
C4 C3 C2 118.81(17) . . ?
C4 C3 H3 120.6 . . ?
C2 C3 H3 120.6 . . ?
C5 C4 C3 119.47(17) . . ?
C5 C4 H4 120.3 . . ?
C3 C4 H4 120.3 . . ?
N1 C5 C4 121.75(16) . . ?
N1 C5 H5 119.1 . . ?
C4 C5 H5 119.1 . . ?
N2 C6 C7 121.25(17) . . ?
N2 C6 H6 119.4 . . ?
C7 C6 H6 119.4 . . ?
C8 C7 C6 119.62(16) . . ?
C8 C7 H7 120.2 . . ?
C6 C7 H7 120.2 . . ?
C9 C8 C7 119.00(17) . . ?
C9 C8 H8 120.5 . . ?
C7 C8 H8 120.5 . . ?
C8 C9 C10 119.18(18) . . ?
C8 C9 H9 120.4 . . ?
C10 C9 H9 120.4 . . ?
N2 C10 C9 122.08(16) . . ?
N2 C10 H10 119.0 . . ?
C9 C10 H10 119.0 . . ?
B7 C11 C12 112.42(15) . . ?
B7 C11 B2 62.59(16) . . ?
C12 C11 B2 115.50(18) . . ?
B7 C11 B3 115.36(17) . . ?
C12 C11 B3 62.50(16) . . ?
B2 C11 B3 64.79(19) . . ?
B7 C11 B10 63.08(12) . . ?
C12 C11 B10 62.88(12) . . ?
B2 C11 B10 117.76(17) . . ?
B3 C11 B10 117.47(17) . . ?
B7 C11 Br1 118.42(13) . . ?
C12 C11 Br1 117.97(13) . . ?
B2 C11 Br1 118.05(16) . . ?
B3 C11 Br1 117.94(15) . . ?
B10 C11 Br1 112.93(11) . . ?
C11 C12 B4 107.68(16) . . ?
C11 C12 B3 60.60(16) . . ?
B4 C12 B3 61.42(15) . . ?
C11 C12 B8 108.07(16) . . ?
B4 C12 B8 63.58(11) . . ?
B3 C12 B8 114.19(18) . . ?
C11 C12 B10 61.29(12) . . ?
B4 C12 B10 113.34(15) . . ?
B3 C12 B10 114.5(2) . . ?
B8 C12 B10 60.80(11) . . ?
C11 C12 H11 120.6(11) . . ?
B4 C12 H11 121.3(12) . . ?
B3 C12 H11 115.9(11) . . ?
B8 C12 H11 122.1(11) . . ?
B10 C12 H11 118.0(12) . . ?
B11 B1 B5 129.11(13) . . ?
B11 B1 B6 126.33(14) . . ?
B5 B1 B6 59.04(10) . . ?
B11 B1 B4 126.19(14) . . ?
B5 B1 B4 59.15(10) . . ?
B6 B1 B4 103.58(12) . . ?
B11 B1 B2 121.11(16) . . ?
B5 B1 B2 102.83(16) . . ?
B6 B1 B2 56.09(14) . . ?
B4 B1 B2 101.73(16) . . ?
B11 B1 B3 121.16(16) . . ?
B5 B1 B3 102.82(15) . . ?
B6 B1 B3 101.55(16) . . ?
B4 B1 B3 56.14(14) . . ?
B2 B1 B3 57.78(18) . . ?
B11 B1 H12 106.4(14) . . ?
B5 B1 H12 124.4(14) . . ?
B6 B1 H12 90.7(14) . . ?
B4 B1 H12 90.0(15) . . ?
B2 B1 H12 34.9(14) . . ?
B3 B1 H12 34.1(15) . . ?
C11 B2 B7 56.33(16) . . ?
C11 B2 B6 102.2(2) . . ?
B7 B2 B6 58.34(15) . . ?
C11 B2 B1 104.6(2) . . ?
B7 B2 B1 106.3(2) . . ?
B6 B2 B1 60.37(15) . . ?
C11 B2 H12 92.8(16) . . ?
B7 B2 H12 129.2(15) . . ?
B6 B2 H12 98.1(15) . . ?
B1 B2 H12 38.1(15) . . ?
C11 B2 H13 124.0(19) . . ?
B7 B2 H13 120.3(19) . . ?
B6 B2 H13 122.6(19) . . ?
B1 B2 H13 125.2(19) . . ?
H12 B2 H13 110(2) . . ?
C11 B3 C12 56.90(15) . . ?
C11 B3 B4 102.4(2) . . ?
C12 B3 B4 58.33(15) . . ?
C11 B3 B1 104.5(2) . . ?
C12 B3 B1 106.5(2) . . ?
B4 B3 B1 60.44(14) . . ?
C11 B3 H12 93.2(16) . . ?
C12 B3 H12 130.0(15) . . ?
B4 B3 H12 98.0(15) . . ?
B1 B3 H12 37.8(15) . . ?
C11 B3 H14 126.3(18) . . ?
C12 B3 H14 120.0(18) . . ?
B4 B3 H14 120.3(19) . . ?
B1 B3 H14 123.7(18) . . ?
H12 B3 H14 110(2) . . ?
C12 B4 B3 60.26(16) . . ?
C12 B4 B5 105.43(14) . . ?
B3 B4 B5 109.03(17) . . ?
C12 B4 B8 59.53(11) . . ?
B3 B4 B8 109.93(17) . . ?
B5 B4 B8 59.24(10) . . ?
C12 B4 B1 110.39(15) . . ?
B3 B4 B1 63.43(15) . . ?
B5 B4 B1 59.85(10) . . ?
B8 B4 B1 110.14(13) . . ?
C12 B4 H15 121.3(12) . . ?
B3 B4 H15 120.8(12) . . ?
B5 B4 H15 123.3(12) . . ?
B8 B4 H15 119.1(12) . . ?
B1 B4 H15 121.0(12) . . ?
B9 B5 B8 59.76(11) . . ?
B9 B5 B6 60.91(11) . . ?
B8 B5 B6 108.10(13) . . ?
B9 B5 B4 108.07(13) . . ?
B8 B5 B4 60.77(11) . . ?
B6 B5 B4 106.37(13) . . ?
B9 B5 B1 112.44(13) . . ?
B8 B5 B1 112.38(13) . . ?
B6 B5 B1 60.91(11) . . ?
B4 B5 B1 61.00(10) . . ?
B9 B5 H16 118.4(10) . . ?
B8 B5 H16 120.9(11) . . ?
B6 B5 H16 120.8(10) . . ?
B4 B5 H16 124.9(10) . . ?
B1 B5 H16 119.1(11) . . ?
B7 B6 B2 60.15(16) . . ?
B7 B6 B5 105.34(14) . . ?
B2 B6 B5 109.42(18) . . ?
B7 B6 B9 59.56(11) . . ?
B2 B6 B9 110.19(18) . . ?
B5 B6 B9 59.27(10) . . ?
B7 B6 B1 110.19(15) . . ?
B2 B6 B1 63.54(15) . . ?
B5 B6 B1 60.05(10) . . ?
B9 B6 B1 110.35(13) . . ?
B7 B6 H17 122.2(12) . . ?
B2 B6 H17 120.6(12) . . ?
B5 B6 H17 122.7(12) . . ?
B9 B6 H17 119.3(12) . . ?
B1 B6 H17 120.3(12) . . ?
C11 B7 B6 108.38(16) . . ?
C11 B7 B2 61.09(17) . . ?
B6 B7 B2 61.51(16) . . ?
C11 B7 B9 108.86(17) . . ?
B6 B7 B9 63.74(12) . . ?
B2 B7 B9 114.75(19) . . ?
C11 B7 B10 61.74(13) . . ?
B6 B7 B10 113.76(16) . . ?
B2 B7 B10 115.3(2) . . ?
B9 B7 B10 60.92(12) . . ?
C11 B7 H18 118.2(17) . . ?
B6 B7 H18 125.7(18) . . ?
B2 B7 H18 119.8(18) . . ?
B9 B7 H18 119.8(17) . . ?
B10 B7 H18 112.0(18) . . ?
C12 B8 B10 59.95(12) . . ?
C12 B8 B9 105.50(15) . . ?
B10 B8 B9 59.90(12) . . ?
C12 B8 B5 103.95(13) . . ?
B10 B8 B5 107.77(14) . . ?
B9 B8 B5 60.05(11) . . ?
C12 B8 B4 56.88(11) . . ?
B10 B8 B4 107.16(13) . . ?
B9 B8 B4 107.68(13) . . ?
B5 B8 B4 59.99(11) . . ?
C12 B8 H19 125.4(11) . . ?
B10 B8 H19 118.8(11) . . ?
B9 B8 H19 119.8(10) . . ?
B5 B8 H19 123.8(11) . . ?
B4 B8 H19 125.3(11) . . ?
B7 B9 B10 59.83(12) . . ?
B7 B9 B8 105.14(15) . . ?
B10 B9 B8 59.90(12) . . ?
B7 B9 B5 103.55(14) . . ?
B10 B9 B5 107.88(14) . . ?
B8 B9 B5 60.19(11) . . ?
B7 B9 B6 56.70(11) . . ?
B10 B9 B6 107.08(13) . . ?
B8 B9 B6 107.58(13) . . ?
B5 B9 B6 59.82(11) . . ?
B7 B9 H20 122.5(11) . . ?
B10 B9 H20 118.1(11) . . ?
B8 B9 H20 122.7(11) . . ?
B5 B9 H20 126.3(11) . . ?
B6 B9 H20 124.0(11) . . ?
C11 B10 B7 55.17(12) . . ?
C11 B10 C12 55.83(12) . . ?
B7 B10 C12 100.50(15) . . ?
C11 B10 B9 102.42(13) . . ?
B7 B10 B9 59.25(12) . . ?
C12 B10 B9 105.19(14) . . ?
C11 B10 B8 102.62(13) . . ?
B7 B10 B8 104.92(14) . . ?
C12 B10 B8 59.25(12) . . ?
B9 B10 B8 60.20(11) . . ?
C11 B10 H21 122.3(10) . . ?
B7 B10 H21 123.0(10) . . ?
C12 B10 H21 124.2(10) . . ?
B9 B10 H21 125.8(10) . . ?
B8 B10 H21 126.8(10) . . ?
N1 B11 N2 103.84(12) . . ?
N1 B11 B1 115.20(13) . . ?
N2 B11 B1 114.96(13) . . ?
N1 B11 H22 103.1(9) . . ?
N2 B11 H22 105.9(9) . . ?
B1 B11 H22 112.7(9) . . ?
C1 N1 C5 118.49(15) . . ?
C1 N1 B11 121.72(13) . . ?
C5 N1 B11 119.79(13) . . ?
C10 N2 C6 118.85(15) . . ?
C10 N2 B11 121.71(13) . . ?
C6 N2 B11 119.43(14) . . ?

loop_
_geom_bond_atom_site_label_1
_geom_bond_atom_site_label_2
_geom_bond_distance
_geom_bond_site_symmetry_2
_geom_bond_publ_flag
C1 N1 1.349(2) . ?
C1 C2 1.374(2) . ?
C1 H1 0.9500 . ?
C2 C3 1.382(3) . ?
C2 H2 0.9500 . ?
C3 C4 1.381(3) . ?
C3 H3 0.9500 . ?
C4 C5 1.380(3) . ?
C4 H4 0.9500 . ?
C5 N1 1.349(2) . ?
C5 H5 0.9500 . ?
C6 N2 1.353(2) . ?
C6 C7 1.384(3) . ?
C6 H6 0.9500 . ?
C7 C8 1.377(3) . ?
C7 H7 0.9500 . ?
C8 C9 1.382(3) . ?
C8 H8 0.9500 . ?
C9 C10 1.376(2) . ?
C9 H9 0.9500 . ?
C10 N2 1.348(2) . ?
C10 H10 0.9500 . ?
C11 B7 1.601(3) . ?
C11 C12 1.621(3) . ?
C11 B2 1.684(4) . ?
C11 B3 1.686(4) . ?
C11 B10 1.718(2) . ?
C11 Br1 1.9306(17) . ?
C12 B4 1.682(3) . ?
C12 B3 1.716(4) . ?
C12 B8 1.731(3) . ?
C12 B10 1.744(3) . ?
C12 H11 1.28(3) . ?
B1 B11 1.730(3) . ?
B1 B5 1.798(3) . ?
B1 B6 1.813(3) . ?
B1 B4 1.818(3) . ?
B1 B2 1.867(4) . ?
B1 B3 1.870(4) . ?
B1 H12 1.21(3) . ?
B2 B7 1.708(4) . ?
B2 B6 1.731(4) . ?
B2 H12 1.12(3) . ?
B2 H13 1.08(4) . ?
B3 B4 1.736(4) . ?
B3 H12 1.10(3) . ?
B3 H14 1.12(4) . ?
B4 B5 1.785(3) . ?
B4 B8 1.799(3) . ?
B4 H15 1.06(2) . ?
B5 B9 1.769(3) . ?
B5 B8 1.772(3) . ?
B5 B6 1.779(3) . ?
B5 H16 1.11(2) . ?
B6 B7 1.676(3) . ?
B6 B9 1.799(3) . ?
B6 H17 1.08(2) . ?
B7 B9 1.729(3) . ?
B7 B10 1.740(3) . ?
B7 H18 0.83(3) . ?
B8 B10 1.759(3) . ?
B8 B9 1.764(3) . ?
B8 H19 1.12(2) . ?
B9 B10 1.759(3) . ?
B9 H20 1.11(2) . ?
B10 H21 1.08(3) . ?
B11 N1 1.608(2) . ?
B11 N2 1.614(2) . ?
B11 H22 1.142(17) . ?

loop_
_geom_torsion_atom_site_label_1
_geom_torsion_atom_site_label_2
_geom_torsion_atom_site_label_3
_geom_torsion_atom_site_label_4
_geom_torsion
_geom_torsion_site_symmetry_1
_geom_torsion_site_symmetry_2
_geom_torsion_site_symmetry_3
_geom_torsion_site_symmetry_4
_geom_torsion_publ_flag
N1 C1 C2 C3 -0.8(3) . . . . ?
C1 C2 C3 C4 0.9(3) . . . . ?
C2 C3 C4 C5 -0.4(3) . . . . ?
C3 C4 C5 N1 -0.4(3) . . . . ?
N2 C6 C7 C8 0.7(3) . . . . ?
C6 C7 C8 C9 0.0(3) . . . . ?
C7 C8 C9 C10 -0.6(3) . . . . ?
C8 C9 C10 N2 0.7(3) . . . . ?
B7 C11 C12 B4 67.03(18) . . . . ?
B2 C11 C12 B4 -2.2(2) . . . . ?
B3 C11 C12 B4 -40.89(17) . . . . ?
B10 C11 C12 B4 107.43(15) . . . . ?
Br1 C11 C12 B4 -149.65(12) . . . . ?
B7 C11 C12 B3 107.92(19) . . . . ?
B2 C11 C12 B3 38.7(2) . . . . ?
B10 C11 C12 B3 148.31(18) . . . . ?
Br1 C11 C12 B3 -108.76(18) . . . . ?
B7 C11 C12 B8 -0.19(19) . . . . ?
B2 C11 C12 B8 -69.4(2) . . . . ?
B3 C11 C12 B8 -108.11(19) . . . . ?
B10 C11 C12 B8 40.20(13) . . . . ?
Br1 C11 C12 B8 143.13(12) . . . . ?
B7 C11 C12 B10 -40.40(14) . . . . ?
B2 C11 C12 B10 -109.6(2) . . . . ?
B3 C11 C12 B10 -148.31(18) . . . . ?
Br1 C11 C12 B10 102.92(14) . . . . ?
C12 C11 B2 B7 103.22(18) . . . . ?
B3 C11 B2 B7 141.0(2) . . . . ?
B10 C11 B2 B7 31.86(19) . . . . ?
Br1 C11 B2 B7 -109.34(17) . . . . ?
B7 C11 B2 B6 -37.86(17) . . . . ?
C12 C11 B2 B6 65.4(2) . . . . ?
B3 C11 B2 B6 103.2(2) . . . . ?
B10 C11 B2 B6 -6.0(3) . . . . ?
Br1 C11 B2 B6 -147.19(15) . . . . ?
B7 C11 B2 B1 -100.1(2) . . . . ?
C12 C11 B2 B1 3.2(3) . . . . ?
B3 C11 B2 B1 40.97(19) . . . . ?
B10 C11 B2 B1 -68.2(2) . . . . ?
Br1 C11 B2 B1 150.60(14) . . . . ?
B11 B1 B2 C11 -148.73(17) . . . . ?
B5 B1 B2 C11 58.0(2) . . . . ?
B6 B1 B2 C11 95.9(2) . . . . ?
B4 B1 B2 C11 -2.7(2) . . . . ?
B3 B1 B2 C11 -39.21(19) . . . . ?
B11 B1 B2 B7 152.65(18) . . . . ?
B5 B1 B2 B7 -0.6(2) . . . . ?
B6 B1 B2 B7 37.30(17) . . . . ?
B4 B1 B2 B7 -61.3(2) . . . . ?
B3 B1 B2 B7 -97.8(3) . . . . ?
B11 B1 B2 B6 115.35(18) . . . . ?
B5 B1 B2 B6 -37.92(15) . . . . ?
B4 B1 B2 B6 -98.59(15) . . . . ?
B3 B1 B2 B6 -135.1(2) . . . . ?
B7 C11 B3 C12 -103.24(18) . . . . ?
B2 C11 B3 C12 -141.4(2) . . . . ?
B10 C11 B3 C12 -31.80(18) . . . . ?
Br1 C11 B3 C12 108.81(16) . . . . ?
B7 C11 B3 B4 -65.0(2) . . . . ?
C12 C11 B3 B4 38.24(16) . . . . ?
B2 C11 B3 B4 -103.2(2) . . . . ?
B10 C11 B3 B4 6.4(3) . . . . ?
Br1 C11 B3 B4 147.04(15) . . . . ?
B7 C11 B3 B1 -2.7(3) . . . . ?
C12 C11 B3 B1 100.5(2) . . . . ?
B2 C11 B3 B1 -40.87(19) . . . . ?
B10 C11 B3 B1 68.7(2) . . . . ?
Br1 C11 B3 B1 -150.66(14) . . . . ?
B4 C12 B3 C11 134.75(18) . . . . ?
B8 C12 B3 C11 97.89(19) . . . . ?
B10 C12 B3 C11 30.41(17) . . . . ?
C11 C12 B3 B4 -134.75(18) . . . . ?
B8 C12 B3 B4 -36.86(18) . . . . ?
B10 C12 B3 B4 -104.34(18) . . . . ?
C11 C12 B3 B1 -96.7(2) . . . . ?
B4 C12 B3 B1 38.01(16) . . . . ?
B8 C12 B3 B1 1.2(3) . . . . ?
B10 C12 B3 B1 -66.3(2) . . . . ?
B11 B1 B3 C11 148.57(17) . . . . ?
B5 B1 B3 C11 -58.1(2) . . . . ?
B6 B1 B3 C11 2.4(2) . . . . ?
B4 B1 B3 C11 -96.3(2) . . . . ?
B2 B1 B3 C11 39.14(19) . . . . ?
B11 B1 B3 C12 -152.21(18) . . . . ?
B5 B1 B3 C12 1.1(2) . . . . ?
B6 B1 B3 C12 61.7(2) . . . . ?
B4 B1 B3 C12 -37.05(17) . . . . ?
B2 B1 B3 C12 98.4(2) . . . . ?
B11 B1 B3 B4 -115.16(18) . . . . ?
B5 B1 B3 B4 38.19(15) . . . . ?
B6 B1 B3 B4 98.71(15) . . . . ?
B2 B1 B3 B4 135.4(2) . . . . ?
C11 C12 B4 B3 40.50(18) . . . . ?
B8 C12 B4 B3 142.3(2) . . . . ?
B10 C12 B4 B3 106.2(2) . . . . ?
C11 C12 B4 B5 -62.91(16) . . . . ?
B3 C12 B4 B5 -103.40(19) . . . . ?
B8 C12 B4 B5 38.93(13) . . . . ?
B10 C12 B4 B5 2.8(2) . . . . ?
C11 C12 B4 B8 -101.84(16) . . . . ?
B3 C12 B4 B8 -142.3(2) . . . . ?
B10 C12 B4 B8 -36.14(14) . . . . ?
C11 C12 B4 B1 0.14(18) . . . . ?
B3 C12 B4 B1 -40.36(18) . . . . ?
B8 C12 B4 B1 101.98(14) . . . . ?
B10 C12 B4 B1 65.83(19) . . . . ?
C11 B3 B4 C12 -37.53(17) . . . . ?
B1 B3 B4 C12 -137.26(18) . . . . ?
C11 B3 B4 B5 59.8(2) . . . . ?
C12 B3 B4 B5 97.30(17) . . . . ?
B1 B3 B4 B5 -39.96(15) . . . . ?
C11 B3 B4 B8 -3.5(2) . . . . ?
C12 B3 B4 B8 34.07(17) . . . . ?
B1 B3 B4 B8 -103.19(15) . . . . ?
C11 B3 B4 B1 99.7(2) . . . . ?
C12 B3 B4 B1 137.26(18) . . . . ?
B11 B1 B4 C12 145.29(15) . . . . ?
B5 B1 B4 C12 -96.45(15) . . . . ?
B6 B1 B4 C12 -55.98(16) . . . . ?
B2 B1 B4 C12 1.61(19) . . . . ?
B3 B1 B4 C12 38.95(17) . . . . ?
B11 B1 B4 B3 106.3(2) . . . . ?
B5 B1 B4 B3 -135.40(18) . . . . ?
B6 B1 B4 B3 -94.93(17) . . . . ?
B2 B1 B4 B3 -37.35(19) . . . . ?
B11 B1 B4 B5 -118.26(17) . . . . ?
B6 B1 B4 B5 40.48(12) . . . . ?
B2 B1 B4 B5 98.06(16) . . . . ?
B3 B1 B4 B5 135.40(18) . . . . ?
B11 B1 B4 B8 -150.81(15) . . . . ?
B5 B1 B4 B8 -32.55(13) . . . . ?
B6 B1 B4 B8 7.93(17) . . . . ?
B2 B1 B4 B8 65.51(18) . . . . ?
B3 B1 B4 B8 102.86(19) . . . . ?
C12 B4 B5 B9 -1.23(18) . . . . ?
B3 B4 B5 B9 -64.5(2) . . . . ?
B8 B4 B5 B9 37.85(13) . . . . ?
B1 B4 B5 B9 -106.16(14) . . . . ?
C12 B4 B5 B8 -39.07(14) . . . . ?
B3 B4 B5 B8 -102.38(19) . . . . ?
B1 B4 B5 B8 -144.00(14) . . . . ?
C12 B4 B5 B6 62.85(17) . . . . ?
B3 B4 B5 B6 -0.5(2) . . . . ?
B8 B4 B5 B6 101.92(14) . . . . ?
B1 B4 B5 B6 -42.08(12) . . . . ?
C12 B4 B5 B1 104.93(15) . . . . ?
B3 B4 B5 B1 41.62(17) . . . . ?
B8 B4 B5 B1 144.00(14) . . . . ?
B11 B1 B5 B9 -147.47(16) . . . . ?
B6 B1 B5 B9 -33.72(13) . . . . ?
B4 B1 B5 B9 98.90(15) . . . . ?
B2 B1 B5 B9 2.8(2) . . . . ?
B3 B1 B5 B9 62.18(19) . . . . ?
B11 B1 B5 B8 147.32(16) . . . . ?
B6 B1 B5 B8 -98.93(15) . . . . ?
B4 B1 B5 B8 33.69(13) . . . . ?
B2 B1 B5 B8 -62.4(2) . . . . ?
B3 B1 B5 B8 -3.0(2) . . . . ?
B11 B1 B5 B6 -113.75(19) . . . . ?
B4 B1 B5 B6 132.62(14) . . . . ?
B2 B1 B5 B6 36.49(16) . . . . ?
B3 B1 B5 B6 95.90(17) . . . . ?
B11 B1 B5 B4 113.63(19) . . . . ?
B6 B1 B5 B4 -132.62(14) . . . . ?
B2 B1 B5 B4 -96.13(17) . . . . ?
B3 B1 B5 B4 -36.72(16) . . . . ?
C11 B2 B6 B7 36.87(17) . . . . ?
B1 B2 B6 B7 136.89(19) . . . . ?
C11 B2 B6 B5 -60.1(2) . . . . ?
B7 B2 B6 B5 -96.95(17) . . . . ?
B1 B2 B6 B5 39.94(15) . . . . ?
C11 B2 B6 B9 3.3(3) . . . . ?
B7 B2 B6 B9 -33.55(18) . . . . ?
B1 B2 B6 B9 103.34(15) . . . . ?
C11 B2 B6 B1 -100.0(2) . . . . ?
B7 B2 B6 B1 -136.89(19) . . . . ?
B9 B5 B6 B7 39.27(14) . . . . ?
B8 B5 B6 B7 1.28(18) . . . . ?
B4 B5 B6 B7 -62.65(17) . . . . ?
B1 B5 B6 B7 -104.77(15) . . . . ?
B9 B5 B6 B2 102.49(19) . . . . ?
B8 B5 B6 B2 64.5(2) . . . . ?
B4 B5 B6 B2 0.6(2) . . . . ?
B1 B5 B6 B2 -41.55(17) . . . . ?
B8 B5 B6 B9 -37.99(12) . . . . ?
B4 B5 B6 B9 -101.92(14) . . . . ?
B1 B5 B6 B9 -144.04(14) . . . . ?
B9 B5 B6 B1 144.04(14) . . . . ?
B8 B5 B6 B1 106.05(14) . . . . ?
B4 B5 B6 B1 42.12(12) . . . . ?
B11 B1 B6 B7 -145.33(16) . . . . ?
B5 B1 B6 B7 96.51(15) . . . . ?
B4 B1 B6 B7 55.97(16) . . . . ?
B2 B1 B6 B7 -39.16(18) . . . . ?
B3 B1 B6 B7 -1.63(19) . . . . ?
B11 B1 B6 B2 -106.2(2) . . . . ?
B5 B1 B6 B2 135.67(18) . . . . ?
B4 B1 B6 B2 95.14(18) . . . . ?
B3 B1 B6 B2 37.5(2) . . . . ?
B11 B1 B6 B5 118.16(17) . . . . ?
B4 B1 B6 B5 -40.53(12) . . . . ?
B2 B1 B6 B5 -135.67(18) . . . . ?
B3 B1 B6 B5 -98.14(16) . . . . ?
B11 B1 B6 B9 150.73(15) . . . . ?
B5 B1 B6 B9 32.57(13) . . . . ?
B4 B1 B6 B9 -7.96(17) . . . . ?
B2 B1 B6 B9 -103.10(19) . . . . ?
B3 B1 B6 B9 -65.57(18) . . . . ?
C12 C11 B7 B6 -67.35(18) . . . . ?
B2 C11 B7 B6 40.74(18) . . . . ?
B3 C11 B7 B6 1.7(2) . . . . ?
B10 C11 B7 B6 -107.66(16) . . . . ?
Br1 C11 B7 B6 149.51(12) . . . . ?
C12 C11 B7 B2 -108.1(2) . . . . ?
B3 C11 B7 B2 -39.0(2) . . . . ?
B10 C11 B7 B2 -148.41(19) . . . . ?
Br1 C11 B7 B2 108.76(19) . . . . ?
C12 C11 B7 B9 0.4(2) . . . . ?
B2 C11 B7 B9 108.5(2) . . . . ?
B3 C11 B7 B9 69.4(2) . . . . ?
B10 C11 B7 B9 -39.95(13) . . . . ?
Br1 C11 B7 B9 -142.78(12) . . . . ?
C12 C11 B7 B10 40.31(14) . . . . ?
B2 C11 B7 B10 148.41(19) . . . . ?
B3 C11 B7 B10 109.4(2) . . . . ?
Br1 C11 B7 B10 -102.83(14) . . . . ?
B2 B6 B7 C11 -40.54(19) . . . . ?
B5 B6 B7 C11 63.35(17) . . . . ?
B9 B6 B7 C11 102.48(17) . . . . ?
B1 B6 B7 C11 0.14(19) . . . . ?
B5 B6 B7 B2 103.89(19) . . . . ?
B9 B6 B7 B2 143.0(2) . . . . ?
B1 B6 B7 B2 40.68(19) . . . . ?
B2 B6 B7 B9 -143.0(2) . . . . ?
B5 B6 B7 B9 -39.13(14) . . . . ?
B1 B6 B7 B9 -102.34(15) . . . . ?
B2 B6 B7 B10 -107.0(2) . . . . ?
B5 B6 B7 B10 -3.1(2) . . . . ?
B9 B6 B7 B10 35.98(14) . . . . ?
B1 B6 B7 B10 -66.36(19) . . . . ?
B6 B2 B7 C11 135.19(19) . . . . ?
B1 B2 B7 C11 97.0(2) . . . . ?
C11 B2 B7 B6 -135.19(19) . . . . ?
B1 B2 B7 B6 -38.24(17) . . . . ?
C11 B2 B7 B9 -98.8(2) . . . . ?
B6 B2 B7 B9 36.44(19) . . . . ?
B1 B2 B7 B9 -1.8(3) . . . . ?
C11 B2 B7 B10 -30.70(18) . . . . ?
B6 B2 B7 B10 104.49(18) . . . . ?
B1 B2 B7 B10 66.3(3) . . . . ?
C11 C12 B8 B10 -40.43(14) . . . . ?
B4 C12 B8 B10 -141.66(16) . . . . ?
B3 C12 B8 B10 -105.6(2) . . . . ?
C11 C12 B8 B9 -0.05(18) . . . . ?
B4 C12 B8 B9 -101.27(15) . . . . ?
B3 C12 B8 B9 -65.2(2) . . . . ?
B10 C12 B8 B9 40.38(13) . . . . ?
C11 C12 B8 B5 62.25(17) . . . . ?
B4 C12 B8 B5 -38.97(14) . . . . ?
B3 C12 B8 B5 -2.9(2) . . . . ?
B10 C12 B8 B5 102.68(15) . . . . ?
C11 C12 B8 B4 101.22(16) . . . . ?
B3 C12 B8 B4 36.03(19) . . . . ?
B10 C12 B8 B4 141.66(16) . . . . ?
B9 B5 B8 C12 -100.06(15) . . . . ?
B6 B5 B8 C12 -61.55(17) . . . . ?
B4 B5 B8 C12 37.47(14) . . . . ?
B1 B5 B8 C12 3.70(19) . . . . ?
B9 B5 B8 B10 -37.59(13) . . . . ?
B6 B5 B8 B10 0.91(17) . . . . ?
B4 B5 B8 B10 99.94(15) . . . . ?
B1 B5 B8 B10 66.17(17) . . . . ?
B6 B5 B8 B9 38.50(13) . . . . ?
B4 B5 B8 B9 137.53(14) . . . . ?
B1 B5 B8 B9 103.76(15) . . . . ?
B9 B5 B8 B4 -137.53(14) . . . . ?
B6 B5 B8 B4 -99.03(14) . . . . ?
B1 B5 B8 B4 -33.77(13) . . . . ?
B3 B4 B8 C12 -34.35(19) . . . . ?
B5 B4 B8 C12 -135.18(16) . . . . ?
B1 B4 B8 C12 -102.40(17) . . . . ?
C12 B4 B8 B10 34.19(15) . . . . ?
B3 B4 B8 B10 -0.2(2) . . . . ?
B5 B4 B8 B10 -100.98(15) . . . . ?
B1 B4 B8 B10 -68.21(17) . . . . ?
C12 B4 B8 B9 97.29(16) . . . . ?
B3 B4 B8 B9 62.9(2) . . . . ?
B5 B4 B8 B9 -37.88(13) . . . . ?
B1 B4 B8 B9 -5.11(18) . . . . ?
C12 B4 B8 B5 135.18(16) . . . . ?
B3 B4 B8 B5 100.82(19) . . . . ?
B1 B4 B8 B5 32.77(13) . . . . ?
C11 B7 B9 B10 40.32(14) . . . . ?
B6 B7 B9 B10 142.03(16) . . . . ?
B2 B7 B9 B10 106.4(2) . . . . ?
C11 B7 B9 B8 -0.37(19) . . . . ?
B6 B7 B9 B8 101.34(15) . . . . ?
B2 B7 B9 B8 65.7(2) . . . . ?
B10 B7 B9 B8 -40.69(14) . . . . ?
C11 B7 B9 B5 -62.69(17) . . . . ?
B6 B7 B9 B5 39.02(14) . . . . ?
B2 B7 B9 B5 3.4(3) . . . . ?
B10 B7 B9 B5 -103.01(15) . . . . ?
C11 B7 B9 B6 -101.71(16) . . . . ?
B2 B7 B9 B6 -35.6(2) . . . . ?
B10 B7 B9 B6 -142.03(16) . . . . ?
C12 B8 B9 B7 0.25(18) . . . . ?
B10 B8 B9 B7 40.66(13) . . . . ?
B5 B8 B9 B7 -97.16(14) . . . . ?
B4 B8 B9 B7 -59.31(17) . . . . ?
C12 B8 B9 B10 -40.41(13) . . . . ?
B5 B8 B9 B10 -137.82(14) . . . . ?
B4 B8 B9 B10 -99.96(15) . . . . ?
C12 B8 B9 B5 97.41(14) . . . . ?
B10 B8 B9 B5 137.82(14) . . . . ?
B4 B8 B9 B5 37.85(13) . . . . ?
C12 B8 B9 B6 59.52(17) . . . . ?
B10 B8 B9 B6 99.93(15) . . . . ?
B5 B8 B9 B6 -37.89(13) . . . . ?
B4 B8 B9 B6 -0.03(18) . . . . ?
B8 B5 B9 B7 99.88(15) . . . . ?
B6 B5 B9 B7 -37.49(14) . . . . ?
B4 B5 B9 B7 61.58(17) . . . . ?
B1 B5 B9 B7 -3.77(19) . . . . ?
B8 B5 B9 B10 37.62(13) . . . . ?
B6 B5 B9 B10 -99.75(15) . . . . ?
B4 B5 B9 B10 -0.68(18) . . . . ?
B1 B5 B9 B10 -66.03(17) . . . . ?
B6 B5 B9 B8 -137.37(14) . . . . ?
B4 B5 B9 B8 -38.30(13) . . . . ?
B1 B5 B9 B8 -103.65(15) . . . . ?
B8 B5 B9 B6 137.37(14) . . . . ?
B4 B5 B9 B6 99.07(14) . . . . ?
B1 B5 B9 B6 33.72(13) . . . . ?
B2 B6 B9 B7 33.8(2) . . . . ?
B5 B6 B9 B7 134.93(16) . . . . ?
B1 B6 B9 B7 102.06(17) . . . . ?
B7 B6 B9 B10 -33.81(16) . . . . ?
B2 B6 B9 B10 0.0(2) . . . . ?
B5 B6 B9 B10 101.12(15) . . . . ?
B1 B6 B9 B10 68.25(17) . . . . ?
B7 B6 B9 B8 -96.88(17) . . . . ?
B2 B6 B9 B8 -63.1(2) . . . . ?
B5 B6 B9 B8 38.05(13) . . . . ?
B1 B6 B9 B8 5.19(18) . . . . ?
B7 B6 B9 B5 -134.93(16) . . . . ?
B2 B6 B9 B5 -101.15(19) . . . . ?
B1 B6 B9 B5 -32.87(13) . . . . ?
C12 C11 B10 B7 -137.79(15) . . . . ?
B2 C11 B10 B7 -31.7(2) . . . . ?
B3 C11 B10 B7 -106.1(2) . . . . ?
Br1 C11 B10 B7 111.39(15) . . . . ?
B7 C11 B10 C12 137.79(15) . . . . ?
B2 C11 B10 C12 106.1(2) . . . . ?
B3 C11 B10 C12 31.68(19) . . . . ?
Br1 C11 B10 C12 -110.82(14) . . . . ?
B7 C11 B10 B9 37.72(14) . . . . ?
C12 C11 B10 B9 -100.07(15) . . . . ?
B2 C11 B10 B9 6.0(2) . . . . ?
B3 C11 B10 B9 -68.4(2) . . . . ?
Br1 C11 B10 B9 149.11(12) . . . . ?
B7 C11 B10 B8 99.54(15) . . . . ?
C12 C11 B10 B8 -38.25(13) . . . . ?
B2 C11 B10 B8 67.8(2) . . . . ?
B3 C11 B10 B8 -6.6(2) . . . . ?
Br1 C11 B10 B8 -149.07(12) . . . . ?
B6 B7 B10 C11 98.89(18) . . . . ?
B2 B7 B10 C11 30.49(18) . . . . ?
B9 B7 B10 C11 135.96(15) . . . . ?
C11 B7 B10 C12 -34.43(13) . . . . ?
B6 B7 B10 C12 64.46(19) . . . . ?
B2 B7 B10 C12 -3.9(2) . . . . ?
B9 B7 B10 C12 101.53(15) . . . . ?
C11 B7 B10 B9 -135.96(15) . . . . ?
B6 B7 B10 B9 -37.07(15) . . . . ?
B2 B7 B10 B9 -105.5(2) . . . . ?
C11 B7 B10 B8 -95.17(14) . . . . ?
B6 B7 B10 B8 3.7(2) . . . . ?
B2 B7 B10 B8 -64.7(2) . . . . ?
B9 B7 B10 B8 40.79(13) . . . . ?
B4 C12 B10 C11 -98.10(18) . . . . ?
B3 C12 B10 C11 -30.19(18) . . . . ?
B8 C12 B10 C11 -135.33(15) . . . . ?
C11 C12 B10 B7 34.12(13) . . . . ?
B4 C12 B10 B7 -63.98(19) . . . . ?
B3 C12 B10 B7 3.9(2) . . . . ?
B8 C12 B10 B7 -101.21(15) . . . . ?
C11 C12 B10 B9 94.88(14) . . . . ?
B4 C12 B10 B9 -3.2(2) . . . . ?
B3 C12 B10 B9 64.7(2) . . . . ?
B8 C12 B10 B9 -40.46(13) . . . . ?
C11 C12 B10 B8 135.33(15) . . . . ?
B4 C12 B10 B8 37.24(15) . . . . ?
B3 C12 B10 B8 105.1(2) . . . . ?
B7 B9 B10 C11 -35.76(14) . . . . ?
B8 B9 B10 C11 97.57(14) . . . . ?
B5 B9 B10 C11 59.82(17) . . . . ?
B6 B9 B10 C11 -3.21(18) . . . . ?
B8 B9 B10 B7 133.33(15) . . . . ?
B5 B9 B10 B7 95.58(15) . . . . ?
B6 B9 B10 B7 32.54(14) . . . . ?
B7 B9 B10 C12 -93.34(16) . . . . ?
B8 B9 B10 C12 39.99(13) . . . . ?
B5 B9 B10 C12 2.24(18) . . . . ?
B6 B9 B10 C12 -60.79(17) . . . . ?
B7 B9 B10 B8 -133.33(15) . . . . ?
B5 B9 B10 B8 -37.75(13) . . . . ?
B6 B9 B10 B8 -100.78(14) . . . . ?
C12 B8 B10 C11 36.59(13) . . . . ?
B9 B8 B10 C11 -97.22(14) . . . . ?
B5 B8 B10 C11 -59.56(16) . . . . ?
B4 B8 B10 C11 3.64(17) . . . . ?
C12 B8 B10 B7 93.49(16) . . . . ?
B9 B8 B10 B7 -40.31(14) . . . . ?
B5 B8 B10 B7 -2.65(18) . . . . ?
B4 B8 B10 B7 60.55(17) . . . . ?
B9 B8 B10 C12 -133.81(15) . . . . ?
B5 B8 B10 C12 -96.15(15) . . . . ?
B4 B8 B10 C12 -32.94(14) . . . . ?
C12 B8 B10 B9 133.81(15) . . . . ?
B5 B8 B10 B9 37.66(12) . . . . ?
B4 B8 B10 B9 100.87(14) . . . . ?
B5 B1 B11 N1 60.2(2) . . . . ?
B6 B1 B11 N1 -16.8(2) . . . . ?
B4 B1 B11 N1 137.23(15) . . . . ?
B2 B1 B11 N1 -85.4(2) . . . . ?
B3 B1 B11 N1 -154.14(18) . . . . ?
B5 B1 B11 N2 -60.5(2) . . . . ?
B6 B1 B11 N2 -137.53(15) . . . . ?
B4 B1 B11 N2 16.5(2) . . . . ?
B2 B1 B11 N2 153.88(18) . . . . ?
B3 B1 B11 N2 85.1(2) . . . . ?
C2 C1 N1 C5 0.0(2) . . . . ?
C2 C1 N1 B11 -179.13(16) . . . . ?
C4 C5 N1 C1 0.5(2) . . . . ?
C4 C5 N1 B11 179.72(15) . . . . ?
N2 B11 N1 C1 82.93(17) . . . . ?
B1 B11 N1 C1 -43.7(2) . . . . ?
N2 B11 N1 C5 -96.23(16) . . . . ?
B1 B11 N1 C5 137.16(15) . . . . ?
C9 C10 N2 C6 -0.1(2) . . . . ?
C9 C10 N2 B11 178.93(16) . . . . ?
C7 C6 N2 C10 -0.6(2) . . . . ?
C7 C6 N2 B11 -179.63(15) . . . . ?
N1 B11 N2 C10 -82.46(17) . . . . ?
B1 B11 N2 C10 44.3(2) . . . . ?
N1 B11 N2 C6 96.53(15) . . . . ?
B1 B11 N2 C6 -136.71(14) . . . . ?
